data_7249521
loop_
_publ_author_name
'Zhang, Guoqiang'
'Pan, Rongkai'
'Liu, Shenggui'
'Chen, Huihui'

_publ_section_title
;
 Synthesis, crystal structures and luminescence properties of Zn(ii) and
 Cd(ii) coordination compounds assembled from flexible bis(quinolyl)
 ligands with symmetrical spacers: the influence of coordinated anions
;
_journal_issue 46
_journal_name_full CrystEngComm
_journal_page_first 6627
_journal_page_last 6639
_journal_paper_doi 10.1039/D4CE00768A
_journal_volume 26
_journal_year 2024
_chemical_formula_moiety 'C45 H30 Cl N15 O2 S3 Zn3, 2(C3 H7 N O), H2 O'
_chemical_formula_sum 'C51 H46 Cl N17 O5 S3 Zn3'
_chemical_formula_weight 1304.883
_space_group_crystal_system triclinic
_space_group_IT_number 2
_space_group_name_Hall '-P 1'
_space_group_name_H-M_alt 'P -1'
_symmetry_Int_Tables_number 2
_atom_sites_solution_primary iterative
_audit_block_doi 10.5517/ccdc.csd.cc2jcswl
_audit_creation_date 2024-05-14
_audit_creation_method
;
Olex2 1.5
(compiled 2024.02.16 svn.r378c4104 for OlexSys, GUI svn.r6928)
;
_audit_update_record
;
2024-05-21 deposited with the CCDC.	2024-10-29 downloaded from the CCDC.
;
_cell_angle_alpha 97.7991(10)
_cell_angle_beta 100.6327(10)
_cell_angle_gamma 105.3980(9)
_cell_formula_units_Z 2
_cell_length_a 9.8129(2)
_cell_length_b 13.7036(3)
_cell_length_c 22.6169(4)
_cell_measurement_reflns_used 9986
_cell_measurement_temperature 150(2)
_cell_measurement_theta_max 66.52
_cell_measurement_theta_min 3.61
_cell_volume 2826.55(10)
_computing_cell_refinement 'SAINT V8.40B (?, 2016)'
_computing_data_reduction 'SAINT V8.40B (?, 2016)'
_computing_molecular_graphics 'Olex2 1.5 (Dolomanov et al., 2009)'
_computing_publication_material 'Olex2 1.5 (Dolomanov et al., 2009)'
_computing_structure_refinement 'olex2.refine 1.5 (Bourhis et al., 2015)'
_computing_structure_solution 'olex2.solve 1.5 (Bourhis et al., 2015)'
_diffrn_ambient_temperature 150(2)
_diffrn_measured_fraction_theta_full 0.9994
_diffrn_measured_fraction_theta_max 0.9994
_diffrn_measurement_device_type 'Bruker APEX-II CCD'
_diffrn_measurement_method '\f and \w scans'
_diffrn_radiation_type 'Cu K\a'
_diffrn_radiation_wavelength 1.54178
_diffrn_reflns_av_R_equivalents 0.0419
_diffrn_reflns_av_unetI/netI 0.0264
_diffrn_reflns_Laue_measured_fraction_full 0.9994
_diffrn_reflns_Laue_measured_fraction_max 0.9994
_diffrn_reflns_limit_h_max 11
_diffrn_reflns_limit_h_min -11
_diffrn_reflns_limit_k_max 16
_diffrn_reflns_limit_k_min -16
_diffrn_reflns_limit_l_max 26
_diffrn_reflns_limit_l_min -26
_diffrn_reflns_number 53843
_diffrn_reflns_point_group_measured_fraction_full 0.9994
_diffrn_reflns_point_group_measured_fraction_max 0.9994
_diffrn_reflns_theta_full 66.5994
_diffrn_reflns_theta_max 66.60
_diffrn_reflns_theta_min 2.03
_diffrn_source_current 1.1
_diffrn_source_power 0.05500000000000001
_diffrn_source_voltage 50.0
_diffrn_standards_number 0
_exptl_absorpt_coefficient_mu 3.475
_exptl_absorpt_correction_T_max 0.7528
_exptl_absorpt_correction_T_min 0.6461
_exptl_absorpt_correction_type multi-scan
_exptl_absorpt_process_details
;
SADABS-2016/2 (Bruker,2016/2) was used for absorption correction.
wR2(int) was 0.1563 before and 0.0586 after correction.
The Ratio of minimum to maximum transmission is 0.8583.
The \l/2 correction factor is Not present.
;
_exptl_crystal_colour 'clear brownish brown'
_exptl_crystal_colour_lustre clear
_exptl_crystal_colour_modifier brownish
_exptl_crystal_colour_primary brown
_exptl_crystal_density_diffrn 1.533
_exptl_crystal_description block
_exptl_crystal_F_000 1329.137
_exptl_crystal_size_max 0.36
_exptl_crystal_size_mid 0.18
_exptl_crystal_size_min 0.1
_refine_diff_density_max 1.6561
_refine_diff_density_min -1.0993
_refine_diff_density_rms 0.1116
_refine_ls_d_res_high 0.8400
_refine_ls_d_res_low 21.8022
_refine_ls_goodness_of_fit_ref 1.0418
_refine_ls_hydrogen_treatment constr
_refine_ls_matrix_type full
_refine_ls_number_constraints 83
_refine_ls_number_parameters 725
_refine_ls_number_reflns 10003
_refine_ls_number_restraints 18
_refine_ls_restrained_S_all 1.0408
_refine_ls_R_factor_all 0.0524
_refine_ls_R_factor_gt 0.0484
_refine_ls_shift/su_max -0.0009
_refine_ls_shift/su_mean 0.0001
_refine_ls_structure_factor_coef Fsqd
_refine_ls_weighting_details 'w=1/[\s^2^(Fo^2^)+(0.0847P)^2^+6.5703P] where P=(Fo^2^+2Fc^2^)/3'
_refine_ls_weighting_scheme calc
_refine_ls_wR_factor_gt 0.1447
_refine_ls_wR_factor_ref 0.1478
_reflns_Friedel_coverage 0.0
_reflns_limit_h_max 11
_reflns_limit_h_min -11
_reflns_limit_k_max 16
_reflns_limit_k_min -16
_reflns_limit_l_max 26
_reflns_limit_l_min 0
_reflns_number_gt 9067
_reflns_number_total 10003
_reflns_threshold_expression I>=2u(I)
_cod_data_source_file d4ce00768a2.cif
_cod_data_source_block cu_221108a_0m
_cod_depositor_comments 'Adding full bibliography for 7249521--7249527.cif.'
_cod_database_code 7249521
_olex2_refinement_description
;
1. Uiso/Uaniso restraints and constraints
Uanis(O4) \\sim Ueq, Uanis(C51) \\sim Ueq, Uanis(C50) \\sim Ueq: with sigma of
0.01 and sigma for terminal atoms of 0.02
2.a Riding coordinates:
 O5(H5a,H5b)
2.b Aromatic/amide H refined with riding coordinates:
 C23(H23), N10(H10), C31(H31), N4(H4), C26(H26), C27(H27), C8(H8), C35(H35),
 C15(H15), C33(H33), C10(H10a), C41(H41), C24(H24), C28(H28), C7(H7), C29(H29),
 C40(H40), C39(H39), C2(H2), C36(H36), C20(H20), C3(H3), C38(H38), C14(H14),
 C6(H6), C5(H5), C17(H17), C18(H18), C12(H12), C19(H19), C48(H48), C51(H51)
2.c Idealised Me refined as rotating group:
 C49(H49a,H49b,H49c), C50(H50a,H50b,H50c), C47(H47a,H47b,H47c), C46(H46a,H46b,
 H46c)
;
_olex2_submission_special_instructions 'No special instructions were received'

loop_
_space_group_symop_id
_space_group_symop_operation_xyz
1 x,y,z
2 -x,-y,-z

loop_
_atom_site_label
_atom_site_type_symbol
_atom_site_fract_x
_atom_site_fract_y
_atom_site_fract_z
_atom_site_U_iso_or_equiv
_atom_site_adp_type
_atom_site_occupancy
_atom_site_refinement_flags_posn
_atom_site_refinement_flags_adp
Zn1 Zn 0.64727(5) 0.82128(3) 0.240956(19) 0.02134(13) Uani 1.000000 . .
Zn3 Zn 1.14206(5) 1.06049(3) 0.36203(2) 0.02135(13) Uani 1.000000 . .
Zn2 Zn 0.36138(6) 0.78397(4) 0.02198(2) 0.03064(14) Uani 1.000000 . .
S2 S 1.07517(12) 1.38360(7) 0.41804(6) 0.0440(3) Uani 1.000000 . .
Cl1 Cl 0.51222(12) 0.73039(8) -0.03067(5) 0.0429(2) Uani 1.000000 . .
S1 S 0.11161(16) 0.52059(9) 0.10196(6) 0.0538(3) Uani 1.000000 . .
O2 O 0.8512(3) 0.84222(18) 0.21077(11) 0.0266(5) Uani 1.000000 . .
N9 N 0.9464(3) 0.9545(2) 0.30545(13) 0.0225(6) Uani 1.000000 . .
N8 N 0.8079(3) 0.9199(2) 0.31273(12) 0.0205(6) Uani 1.000000 . .
C23 C 0.5663(4) 0.9270(3) 0.41561(16) 0.0276(7) Uani 1.000000 . .
H23 H 0.6292(4) 0.9735(3) 0.45117(16) 0.0331(9) Uiso 1.000000 R .
N11 N 1.1979(3) 0.9990(2) 0.28161(13) 0.0238(6) Uani 1.000000 . .
N7 N 0.5318(3) 0.8427(2) 0.31103(12) 0.0205(6) Uani 1.000000 . .
N2 N 0.5348(3) 0.7569(2) 0.15173(13) 0.0251(6) Uani 1.000000 . .
O1 O 0.5784(3) 0.94483(19) 0.20357(11) 0.0296(5) Uani 1.000000 . .
N12 N 1.3794(3) 1.1319(2) 0.37506(14) 0.0243(6) Uani 1.000000 . .
C32 C 0.9530(4) 0.9055(3) 0.25020(16) 0.0231(7) Uani 1.000000 . .
N1 N 0.6299(3) 0.6577(2) 0.23489(13) 0.0237(6) Uani 1.000000 . .
N3 N 0.4873(4) 0.8173(2) 0.11513(14) 0.0291(7) Uani 1.000000 . .
N10 N 1.0894(3) 0.9318(2) 0.23766(14) 0.0260(6) Uani 1.000000 . .
H10 H 1.1045(3) 0.9057(2) 0.20255(14) 0.0312(7) Uiso 1.000000 R .
C11 C 0.5133(4) 0.9129(3) 0.14873(17) 0.0288(8) Uani 1.000000 . .
C30 C 0.3882(4) 0.7981(3) 0.30906(15) 0.0223(7) Uani 1.000000 . .
N14 N 1.0884(3) 1.1895(2) 0.36942(13) 0.0258(6) Uani 1.000000 . .
N5 N 0.3886(4) 0.9403(3) 0.05776(15) 0.0349(7) Uani 1.000000 . .
C22 C 0.6174(4) 0.9053(3) 0.36284(15) 0.0223(7) Uani 1.000000 . .
N6 N 0.2469(4) 0.8442(3) -0.05364(14) 0.0331(7) Uani 1.000000 . .
C31 C 0.7710(4) 0.9508(3) 0.36164(15) 0.0236(7) Uani 1.000000 . .
H31 H 0.8382(4) 0.9999(3) 0.39511(15) 0.0284(8) Uiso 1.000000 R .
C42 C 1.4701(4) 1.2035(3) 0.42440(17) 0.0262(7) Uani 1.000000 . .
N15 N 1.1480(3) 0.9929(2) 0.43331(14) 0.0294(7) Uani 1.000000 . .
C25 C 0.3304(4) 0.8141(3) 0.36138(16) 0.0249(7) Uani 1.000000 . .
N4 N 0.4610(4) 0.9789(3) 0.11745(15) 0.0368(8) Uani 1.000000 . .
H4 H 0.4734(4) 1.0431(3) 0.13493(15) 0.0441(9) Uiso 1.000000 R .
N13 N 0.2073(4) 0.6666(3) 0.03294(16) 0.0406(8) Uani 1.000000 . .
C26 C 0.1821(4) 0.7625(3) 0.35722(18) 0.0324(8) Uani 1.000000 . .
H26 H 0.1423(4) 0.7706(3) 0.39218(18) 0.0389(10) Uiso 1.000000 R .
C37 C 1.6211(4) 1.2430(3) 0.42691(19) 0.0315(8) Uani 1.000000 . .
C27 C 0.0961(4) 0.7015(3) 0.3035(2) 0.0362(9) Uani 1.000000 . .
H27 H -0.0030(4) 0.6672(3) 0.3014(2) 0.0435(11) Uiso 1.000000 R .
C45 C 1.1029(4) 0.9314(3) 0.46049(15) 0.0241(7) Uani 1.000000 . .
C8 C 0.7371(4) 0.6630(3) 0.34045(17) 0.0288(8) Uani 1.000000 . .
H8 H 0.7375(4) 0.7326(3) 0.35126(17) 0.0346(9) Uiso 1.000000 R .
C35 C 1.5823(4) 1.1360(3) 0.32839(19) 0.0329(8) Uani 1.000000 . .
H35 H 1.6173(4) 1.1115(3) 0.29464(19) 0.0395(10) Uiso 1.000000 R .
C15 C 0.1548(6) 0.9551(4) -0.1397(2) 0.0586(14) Uani 1.000000 . .
H15 H 0.1253(6) 0.9934(4) -0.1690(2) 0.0703(17) Uiso 1.000000 R .
C33 C 1.3287(4) 1.0262(3) 0.27654(17) 0.0277(7) Uani 1.000000 . .
H33 H 1.3571(4) 1.0001(3) 0.24118(17) 0.0332(9) Uiso 1.000000 R .
C10 C 0.5220(4) 0.6616(3) 0.13190(16) 0.0282(7) Uani 1.000000 . .
H10a H 0.4799(4) 0.6293(3) 0.09019(16) 0.0338(9) Uiso 1.000000 R .
C44 C 1.0835(4) 1.2706(3) 0.39017(16) 0.0240(7) Uani 1.000000 . .
C41 C 1.4121(4) 1.2404(3) 0.47255(18) 0.0313(8) Uani 1.000000 . .
H41 H 1.3117(4) 1.2132(3) 0.47132(18) 0.0375(10) Uiso 1.000000 R .
C24 C 0.4242(4) 0.8799(3) 0.41494(17) 0.0301(8) Uani 1.000000 . .
H24 H 0.3887(4) 0.8918(3) 0.45077(17) 0.0361(9) Uiso 1.000000 R .
C21 C 0.1809(4) 0.7950(3) -0.11274(18) 0.0364(9) Uani 1.000000 . .
C9 C 0.6808(4) 0.6086(3) 0.27865(17) 0.0268(7) Uani 1.000000 . .
C28 C 0.1528(4) 0.6889(3) 0.25138(18) 0.0331(8) Uani 1.000000 . .
H28 H 0.0910(4) 0.6474(3) 0.21401(18) 0.0397(10) Uiso 1.000000 R .
C34 C 1.4338(4) 1.1008(3) 0.32892(17) 0.0263(7) Uani 1.000000 . .
C7 C 0.7906(4) 0.6142(3) 0.3841(2) 0.0378(9) Uani 1.000000 . .
H7 H 0.8278(4) 0.6505(3) 0.4253(2) 0.0453(11) Uiso 1.000000 R .
C29 C 0.2963(4) 0.7358(3) 0.25370(16) 0.0280(7) Uani 1.000000 . .
H29 H 0.3337(4) 0.7264(3) 0.21819(16) 0.0336(9) Uiso 1.000000 R .
C40 C 1.5001(5) 1.3150(3) 0.5208(2) 0.0391(9) Uani 1.000000 . .
H40 H 1.4603(5) 1.3404(3) 0.5528(2) 0.0469(11) Uiso 1.000000 R .
C1 C 0.5758(4) 0.6059(3) 0.17719(17) 0.0276(7) Uani 1.000000 . .
C39 C 1.6506(5) 1.3549(3) 0.5235(2) 0.0438(10) Uani 1.000000 . .
H39 H 1.7107(5) 1.4074(3) 0.5571(2) 0.0526(12) Uiso 1.000000 R .
C2 C 0.5686(5) 0.5019(3) 0.1593(2) 0.0374(9) Uani 1.000000 . .
H2 H 0.5284(5) 0.4671(3) 0.1179(2) 0.0449(11) Uiso 1.000000 R .
C36 C 1.6742(4) 1.2064(3) 0.3777(2) 0.0351(9) Uani 1.000000 . .
H36 H 1.7749(4) 1.2306(3) 0.3787(2) 0.0421(10) Uiso 1.000000 R .
C20 C 0.1563(5) 0.6878(4) -0.1287(2) 0.0425(10) Uani 1.000000 . .
H20 H 0.1827(5) 0.6503(4) -0.0984(2) 0.0510(12) Uiso 1.000000 R .
C4 C 0.6804(5) 0.5043(3) 0.2637(2) 0.0353(9) Uani 1.000000 . .
C3 C 0.6202(5) 0.4520(3) 0.2023(2) 0.0431(10) Uani 1.000000 . .
H3 H 0.6157(5) 0.3817(3) 0.1909(2) 0.0517(12) Uiso 1.000000 R .
C38 C 1.7096(4) 1.3191(3) 0.4787(2) 0.0388(9) Uani 1.000000 . .
H38 H 1.8112(4) 1.3450(3) 0.4819(2) 0.0466(11) Uiso 1.000000 R .
C13 C 0.2630(5) 0.9447(3) -0.0387(2) 0.0400(9) Uani 1.000000 . .
C16 C 0.1359(5) 0.8504(4) -0.1581(2) 0.0474(11) Uani 1.000000 . .
C14 C 0.2148(6) 1.0030(4) -0.0807(2) 0.0529(12) Uani 1.000000 . .
H14 H 0.2244(6) 1.0739(4) -0.0678(2) 0.0635(15) Uiso 1.000000 R .
C6 C 0.7916(5) 0.5114(4) 0.3691(2) 0.0467(11) Uani 1.000000 . .
H6 H 0.8298(5) 0.4792(4) 0.4001(2) 0.0560(13) Uiso 1.000000 R .
C5 C 0.7386(5) 0.4585(4) 0.3108(2) 0.0466(11) Uani 1.000000 . .
H5 H 0.7405(5) 0.3892(4) 0.3013(2) 0.0559(13) Uiso 1.000000 R .
C17 C 0.0753(6) 0.7964(5) -0.2187(2) 0.0599(14) Uani 1.000000 . .
H17 H 0.0476(6) 0.8327(5) -0.2495(2) 0.0719(17) Uiso 1.000000 R .
C18 C 0.0557(6) 0.6937(5) -0.2343(2) 0.0613(15) Uani 1.000000 . .
H18 H 0.0164(6) 0.6589(5) -0.2757(2) 0.0735(17) Uiso 1.000000 R .
C12 C 0.3368(5) 0.9950(3) 0.0244(2) 0.0410(10) Uani 1.000000 . .
H12 H 0.3455(5) 1.0650(3) 0.0397(2) 0.0492(12) Uiso 1.000000 R .
C19 C 0.0945(5) 0.6382(4) -0.1879(2) 0.0537(12) Uani 1.000000 . .
H19 H 0.0769(5) 0.5658(4) -0.1986(2) 0.0644(15) Uiso 1.000000 R .
C43 C 0.1685(5) 0.6063(3) 0.06215(19) 0.0373(9) Uani 1.000000 . .
N17 N 0.3295(7) 1.4039(5) 0.2815(4) 0.090(2) Uani 1.000000 . .
C49 C 0.2954(8) 1.4936(6) 0.2794(5) 0.100(3) Uani 1.000000 . .
H49a H 0.228(6) 1.499(3) 0.306(2) 0.151(4) Uiso 1.000000 GR .
H49b H 0.3840(13) 1.5522(6) 0.294(3) 0.151(4) Uiso 1.000000 GR .
H49c H 0.250(7) 1.494(2) 0.2370(7) 0.151(4) Uiso 1.000000 GR .
S3 S 1.04539(13) 0.84413(8) 0.49928(4) 0.0404(3) Uani 1.000000 . .
C50 C 0.4018(11) 1.3911(9) 0.3449(5) 0.131(3) Uani 1.000000 . U
H50a H 0.475(7) 1.456(2) 0.3664(17) 0.197(5) Uiso 1.000000 GR .
H50b H 0.3280(19) 1.373(7) 0.3687(16) 0.197(5) Uiso 1.000000 GR .
H50c H 0.448(8) 1.336(5) 0.3402(5) 0.197(5) Uiso 1.000000 GR .
O3 O 1.0826(5) 0.8539(3) 0.11834(17) 0.0637(10) Uani 1.000000 . .
N16 N 0.9024(5) 0.7212(4) 0.05064(19) 0.0532(10) Uani 1.000000 . .
C47 C 0.9203(7) 0.7631(5) -0.0044(3) 0.0678(16) Uani 1.000000 . .
H47a H 0.975(4) 0.727(3) -0.0269(12) 0.102(2) Uiso 1.000000 GR .
H47b H 0.8246(7) 0.754(3) -0.0306(10) 0.102(2) Uiso 1.000000 GR .
H47c H 0.974(4) 0.8368(10) 0.0073(3) 0.102(2) Uiso 1.000000 GR .
C46 C 0.7987(6) 0.6188(5) 0.0423(3) 0.0635(14) Uani 1.000000 . .
H46a H 0.7012(10) 0.6205(10) 0.0236(19) 0.095(2) Uiso 1.000000 GR .
H46b H 0.827(3) 0.5688(8) 0.0154(17) 0.095(2) Uiso 1.000000 GR .
H46c H 0.799(4) 0.5984(15) 0.0822(4) 0.095(2) Uiso 1.000000 GR .
C48 C 0.9847(6) 0.7687(4) 0.1060(2) 0.0490(11) Uani 1.000000 . .
H48 H 0.9679(6) 0.7351(4) 0.1392(2) 0.0588(14) Uiso 1.000000 R .
O5 O 0.4947(5) 1.1829(3) 0.15775(18) 0.0696(11) Uani 1.000000 . .
H5a H 0.4147(5) 1.1699(3) 0.17788(18) 0.1044(17) Uiso 1.000000 R .
H5b H 0.4572(5) 1.2034(3) 0.11631(18) 0.1044(17) Uiso 1.000000 R .
C51 C 0.3039(11) 1.3376(7) 0.2333(6) 0.112(3) Uani 1.000000 . U
H51 H 0.2558(11) 1.3470(7) 0.1950(6) 0.134(3) Uiso 1.000000 R .
O4 O 0.3461(10) 1.2544(6) 0.2379(5) 0.173(3) Uani 1.000000 . U

loop_
_atom_site_aniso_label
_atom_site_aniso_U_11
_atom_site_aniso_U_22
_atom_site_aniso_U_33
_atom_site_aniso_U_12
_atom_site_aniso_U_13
_atom_site_aniso_U_23
Zn1 0.0224(2) 0.0202(2) 0.0185(2) 0.00483(18) 0.00340(17) -0.00137(17)
Zn3 0.0212(2) 0.0197(2) 0.0225(2) 0.00609(18) 0.00416(17) 0.00323(17)
Zn2 0.0373(3) 0.0284(3) 0.0244(3) 0.0101(2) 0.0032(2) 0.0037(2)
S2 0.0424(6) 0.0208(4) 0.0680(7) 0.0070(4) 0.0217(5) -0.0013(4)
Cl1 0.0482(6) 0.0433(6) 0.0390(5) 0.0192(5) 0.0102(4) 0.0032(4)
S1 0.0749(8) 0.0398(6) 0.0435(6) 0.0059(6) 0.0216(6) 0.0090(5)
O2 0.0252(12) 0.0249(12) 0.0245(12) 0.0022(10) 0.0066(10) -0.0031(10)
N9 0.0201(14) 0.0207(14) 0.0241(14) 0.0037(11) 0.0053(11) 0.0002(11)
N8 0.0206(13) 0.0182(13) 0.0219(14) 0.0062(11) 0.0043(11) 0.0015(11)
C23 0.0277(18) 0.0318(19) 0.0212(17) 0.0098(15) 0.0046(14) -0.0018(14)
N11 0.0238(15) 0.0207(14) 0.0273(15) 0.0074(11) 0.0060(12) 0.0046(11)
N7 0.0209(14) 0.0196(13) 0.0200(13) 0.0061(11) 0.0041(11) 0.0011(11)
N2 0.0274(15) 0.0250(15) 0.0228(14) 0.0090(12) 0.0055(12) 0.0028(12)
O1 0.0406(15) 0.0246(12) 0.0208(12) 0.0105(11) 0.0027(11) -0.0007(10)
N12 0.0215(14) 0.0216(14) 0.0299(15) 0.0068(11) 0.0046(12) 0.0069(12)
C32 0.0266(17) 0.0183(15) 0.0261(17) 0.0075(14) 0.0091(14) 0.0046(13)
N1 0.0207(14) 0.0216(14) 0.0279(15) 0.0064(11) 0.0050(11) 0.0028(12)
N3 0.0365(17) 0.0266(15) 0.0222(14) 0.0114(13) 0.0015(12) 0.0017(12)
N10 0.0249(15) 0.0253(15) 0.0249(15) 0.0037(12) 0.0082(12) -0.0008(12)
C11 0.0338(19) 0.0265(18) 0.0256(18) 0.0107(15) 0.0039(15) 0.0037(14)
C30 0.0239(17) 0.0208(16) 0.0232(17) 0.0092(13) 0.0054(13) 0.0031(13)
N14 0.0260(15) 0.0257(16) 0.0254(15) 0.0081(12) 0.0045(12) 0.0047(12)
N5 0.0446(19) 0.0311(17) 0.0269(16) 0.0129(15) 0.0016(14) 0.0037(13)
C22 0.0249(17) 0.0201(16) 0.0213(16) 0.0085(13) 0.0038(13) 0.0008(13)
N6 0.0352(17) 0.0371(18) 0.0263(16) 0.0093(14) 0.0040(13) 0.0116(14)
C31 0.0242(17) 0.0209(16) 0.0219(17) 0.0051(13) 0.0017(13) -0.0011(13)
C42 0.0234(17) 0.0217(16) 0.0317(19) 0.0054(14) 0.0010(14) 0.0087(14)
N15 0.0296(16) 0.0288(16) 0.0284(16) 0.0080(13) 0.0039(13) 0.0059(13)
C25 0.0267(18) 0.0255(17) 0.0255(17) 0.0121(14) 0.0081(14) 0.0038(14)
N4 0.051(2) 0.0274(16) 0.0277(16) 0.0164(15) -0.0026(15) -0.0002(13)
N13 0.042(2) 0.0385(19) 0.0368(19) 0.0056(16) 0.0047(15) 0.0108(16)
C26 0.0284(19) 0.037(2) 0.035(2) 0.0117(16) 0.0143(16) 0.0037(16)
C37 0.0240(18) 0.0275(18) 0.042(2) 0.0058(15) 0.0024(16) 0.0129(16)
C27 0.0231(18) 0.040(2) 0.044(2) 0.0082(16) 0.0089(16) 0.0027(18)
C45 0.0236(17) 0.0281(18) 0.0189(16) 0.0095(14) 0.0026(13) -0.0017(14)
C8 0.0256(18) 0.0287(18) 0.0325(19) 0.0082(15) 0.0067(15) 0.0070(15)
C35 0.0242(18) 0.034(2) 0.043(2) 0.0099(16) 0.0107(16) 0.0120(17)
C15 0.060(3) 0.060(3) 0.050(3) 0.014(3) -0.008(2) 0.030(2)
C33 0.0283(18) 0.0253(17) 0.0325(19) 0.0104(15) 0.0111(15) 0.0053(15)
C10 0.0311(19) 0.0272(18) 0.0238(17) 0.0095(15) 0.0044(14) -0.0023(14)
C44 0.0182(16) 0.0242(18) 0.0283(17) 0.0042(13) 0.0036(13) 0.0067(14)
C41 0.0270(18) 0.0301(19) 0.034(2) 0.0066(15) 0.0034(15) 0.0054(16)
C24 0.034(2) 0.036(2) 0.0224(17) 0.0138(16) 0.0107(15) 0.0016(15)
C21 0.030(2) 0.046(2) 0.029(2) 0.0055(17) 0.0041(16) 0.0108(17)
C9 0.0216(17) 0.0268(18) 0.0341(19) 0.0069(14) 0.0100(14) 0.0083(15)
C28 0.0243(18) 0.036(2) 0.033(2) 0.0063(16) 0.0029(15) -0.0029(16)
C34 0.0221(17) 0.0239(17) 0.0349(19) 0.0086(14) 0.0066(15) 0.0090(15)
C7 0.032(2) 0.045(2) 0.038(2) 0.0122(18) 0.0051(17) 0.0157(18)
C29 0.0274(18) 0.0298(18) 0.0227(17) 0.0052(15) 0.0056(14) -0.0014(14)
C40 0.040(2) 0.034(2) 0.037(2) 0.0077(18) 0.0032(18) 0.0012(17)
C1 0.0261(17) 0.0241(17) 0.0302(19) 0.0058(14) 0.0068(14) -0.0001(14)
C39 0.039(2) 0.033(2) 0.043(2) -0.0032(18) -0.0047(19) -0.0011(18)
C2 0.046(2) 0.0260(19) 0.037(2) 0.0125(17) 0.0059(18) -0.0032(16)
C36 0.0200(17) 0.036(2) 0.050(2) 0.0056(15) 0.0075(16) 0.0143(18)
C20 0.038(2) 0.051(3) 0.031(2) 0.0073(19) 0.0037(17) 0.0050(19)
C4 0.039(2) 0.0288(19) 0.043(2) 0.0140(17) 0.0130(18) 0.0101(17)
C3 0.053(3) 0.0232(19) 0.053(3) 0.0152(18) 0.012(2) 0.0014(18)
C38 0.0252(19) 0.033(2) 0.048(2) -0.0030(16) -0.0016(17) 0.0098(18)
C13 0.041(2) 0.040(2) 0.040(2) 0.0134(19) 0.0037(18) 0.0176(19)
C16 0.042(2) 0.063(3) 0.030(2) 0.007(2) -0.0021(18) 0.019(2)
C14 0.059(3) 0.047(3) 0.051(3) 0.017(2) -0.004(2) 0.023(2)
C6 0.052(3) 0.046(3) 0.050(3) 0.022(2) 0.009(2) 0.025(2)
C5 0.057(3) 0.037(2) 0.055(3) 0.024(2) 0.016(2) 0.017(2)
C17 0.059(3) 0.078(4) 0.032(2) 0.008(3) -0.004(2) 0.017(2)
C18 0.054(3) 0.089(4) 0.027(2) 0.007(3) 0.000(2) 0.006(2)
C12 0.050(3) 0.031(2) 0.040(2) 0.0163(19) 0.0012(19) 0.0075(18)
C19 0.047(3) 0.063(3) 0.039(2) 0.005(2) 0.007(2) -0.002(2)
C43 0.038(2) 0.036(2) 0.032(2) 0.0078(17) 0.0034(17) -0.0026(18)
N17 0.078(4) 0.078(4) 0.154(6) 0.044(3) 0.061(4) 0.068(4)
C49 0.063(4) 0.078(5) 0.185(9) 0.033(4) 0.040(5) 0.069(5)
S3 0.0619(7) 0.0296(5) 0.0282(5) 0.0053(4) 0.0191(5) 0.0058(4)
C50 0.104(6) 0.155(7) 0.159(7) 0.044(4) 0.048(4) 0.082(4)
O3 0.080(3) 0.058(2) 0.049(2) 0.011(2) 0.0303(19) -0.0043(17)
N16 0.052(2) 0.065(3) 0.045(2) 0.023(2) 0.0150(19) 0.003(2)
C47 0.059(3) 0.096(5) 0.049(3) 0.022(3) 0.018(3) 0.015(3)
C46 0.056(3) 0.064(3) 0.065(3) 0.017(3) 0.013(3) -0.002(3)
C48 0.057(3) 0.050(3) 0.041(2) 0.018(2) 0.018(2) -0.002(2)
O5 0.115(3) 0.0428(19) 0.056(2) 0.032(2) 0.024(2) 0.0054(16)
C51 0.104(5) 0.086(5) 0.160(7) 0.026(3) 0.066(4) 0.030(4)
O4 0.206(7) 0.115(5) 0.282(9) 0.105(5) 0.145(6) 0.086(5)

loop_
_atom_type_symbol
_atom_type_scat_dispersion_real
_atom_type_scat_dispersion_imag
_atom_type_scat_Cromer_Mann_a1
_atom_type_scat_Cromer_Mann_a2
_atom_type_scat_Cromer_Mann_a3
_atom_type_scat_Cromer_Mann_a4
_atom_type_scat_Cromer_Mann_b1
_atom_type_scat_Cromer_Mann_b2
_atom_type_scat_Cromer_Mann_b3
_atom_type_scat_Cromer_Mann_b4
_atom_type_scat_Cromer_Mann_c
_atom_type_scat_source
_atom_type_scat_dispersion_source
C 0.01788 0.00908 2.31000 1.02000 1.58860 0.86500 20.84390 10.20750 0.56870 51.65120 0.21560 'International Tables Volume C Table 6.1.1.4 (pp. 500-502)' 'Brennan, Cowan, Rev. Sci. Instrum., 1992, 63, 850'
Cl 0.36456 0.70359 11.46040 7.19640 6.25560 1.64550 0.01040 1.16620 18.51940 47.77840 -9.55740 'International Tables Volume C Table 6.1.1.4 (pp. 500-502)' 'Brennan, Cowan, Rev. Sci. Instrum., 1992, 63, 850'
H 0.00000 0.00000 0.49300 0.32291 0.14019 0.04081 10.51090 26.12570 3.14236 57.79970 0.00304 'International Tables Volume C Table 6.1.1.4 (pp. 500-502)' 'Brennan, Cowan, Rev. Sci. Instrum., 1992, 63, 850'
N 0.03110 0.01806 12.21260 3.13220 2.01250 1.16630 0.00570 9.89330 28.99750 0.58260 -11.52900 'International Tables Volume C Table 6.1.1.4 (pp. 500-502)' 'Brennan, Cowan, Rev. Sci. Instrum., 1992, 63, 850'
O 0.04960 0.03233 3.04850 2.28680 1.54630 0.86700 13.27710 5.70110 0.32390 32.90890 0.25080 'International Tables Volume C Table 6.1.1.4 (pp. 500-502)' 'Brennan, Cowan, Rev. Sci. Instrum., 1992, 63, 850'
S 0.33375 0.55836 6.90530 5.20340 1.43790 1.58630 1.46790 22.21510 0.25360 56.17200 0.86690 'International Tables Volume C Table 6.1.1.4 (pp. 500-502)' 'Brennan, Cowan, Rev. Sci. Instrum., 1992, 63, 850'
Zn -1.54255 0.67970 14.07430 7.03180 5.16520 2.41000 3.26550 0.23330 10.31630 58.70970 1.30410 'International Tables Volume C Table 6.1.1.4 (pp. 500-502)' 'Brennan, Cowan, Rev. Sci. Instrum., 1992, 63, 850'

loop_
_geom_angle_atom_site_label_1
_geom_angle_atom_site_label_2
_geom_angle_atom_site_label_3
_geom_angle
_geom_angle_site_symmetry_1
_geom_angle_site_symmetry_3
_geom_angle_publ_flag
N8 Zn1 O2 73.90(10) . . ?
N7 Zn1 O2 150.69(10) . . ?
N7 Zn1 N8 77.09(10) . . ?
N2 Zn1 O2 89.08(10) . . ?
N2 Zn1 N8 158.34(12) . . ?
N2 Zn1 N7 120.10(11) . . ?
O1 Zn1 O2 98.61(10) . . ?
O1 Zn1 N8 94.85(10) . . ?
O1 Zn1 N7 87.86(10) . . ?
O1 Zn1 N2 74.15(10) . . ?
N1 Zn1 O2 88.32(10) . . ?
N1 Zn1 N8 115.03(11) . . ?
N1 Zn1 N7 100.26(11) . . ?
N1 Zn1 N2 76.87(11) . . ?
N1 Zn1 O1 150.04(10) . . ?
N11 Zn3 N9 73.83(11) . . ?
N12 Zn3 N9 147.53(11) . . ?
N12 Zn3 N11 73.73(11) . . ?
N14 Zn3 N9 100.97(11) . . ?
N14 Zn3 N11 121.66(12) . . ?
N14 Zn3 N12 97.08(11) . . ?
N15 Zn3 N9 97.37(12) . . ?
N15 Zn3 N11 121.14(12) . . ?
N15 Zn3 N12 98.06(12) . . ?
N15 Zn3 N14 117.17(13) . . ?
N3 Zn2 Cl1 101.48(9) . . ?
N5 Zn2 Cl1 123.85(10) . . ?
N5 Zn2 N3 73.07(12) . . ?
N6 Zn2 Cl1 96.69(9) . . ?
N6 Zn2 N3 146.85(12) . . ?
N6 Zn2 N5 73.78(12) . . ?
N13 Zn2 Cl1 111.66(12) . . ?
N13 Zn2 N3 95.32(14) . . ?
N13 Zn2 N5 124.45(15) . . ?
N13 Zn2 N6 103.44(14) . . ?
C32 O2 Zn1 110.3(2) . . ?
N8 N9 Zn3 133.7(2) . . ?
C32 N9 Zn3 117.7(2) . . ?
C32 N9 N8 108.6(3) . . ?
N9 N8 Zn1 119.7(2) . . ?
C31 N8 Zn1 118.0(2) . . ?
C31 N8 N9 122.2(3) . . ?
C22 C23 H23 120.6(2) . . ?
C24 C23 H23 120.6(2) . . ?
C24 C23 C22 118.8(3) . . ?
N10 N11 Zn3 117.0(2) . . ?
C33 N11 Zn3 120.1(2) . . ?
C33 N11 N10 122.9(3) . . ?
C30 N7 Zn1 128.1(2) . . ?
C22 N7 Zn1 112.9(2) . . ?
C22 N7 C30 119.0(3) . . ?
N3 N2 Zn1 119.5(2) . . ?
C10 N2 Zn1 117.7(2) . . ?
C10 N2 N3 122.6(3) . . ?
C11 O1 Zn1 109.8(2) . . ?
C42 N12 Zn3 126.5(2) . . ?
C34 N12 Zn3 114.4(2) . . ?
C34 N12 C42 119.1(3) . . ?
N9 C32 O2 127.3(3) . . ?
N10 C32 O2 118.3(3) . . ?
N10 C32 N9 114.5(3) . . ?
C9 N1 Zn1 129.3(2) . . ?
C1 N1 Zn1 111.1(2) . . ?
C1 N1 C9 119.1(3) . . ?
N2 N3 Zn2 132.5(2) . . ?
C11 N3 Zn2 117.7(2) . . ?
C11 N3 N2 109.3(3) . . ?
C32 N10 N11 117.0(3) . . ?
H10 N10 N11 121.52(17) . . ?
H10 N10 C32 121.52(19) . . ?
N3 C11 O1 126.9(3) . . ?
N4 C11 O1 118.5(3) . . ?
N4 C11 N3 114.6(3) . . ?
C25 C30 N7 121.2(3) . . ?
C29 C30 N7 119.1(3) . . ?
C29 C30 C25 119.7(3) . . ?
C44 N14 Zn3 160.3(3) . . ?
N4 N5 Zn2 118.0(2) . . ?
C12 N5 Zn2 120.2(3) . . ?
C12 N5 N4 121.8(3) . . ?
N7 C22 C23 122.8(3) . . ?
C31 C22 C23 121.2(3) . . ?
C31 C22 N7 116.0(3) . . ?
C21 N6 Zn2 128.5(3) . . ?
C13 N6 Zn2 112.8(3) . . ?
C13 N6 C21 118.1(3) . . ?
C22 C31 N8 115.8(3) . . ?
H31 C31 N8 122.09(19) . . ?
H31 C31 C22 122.09(18) . . ?
C37 C42 N12 120.7(3) . . ?
C41 C42 N12 119.4(3) . . ?
C41 C42 C37 119.8(3) . . ?
C45 N15 Zn3 154.1(3) . . ?
C26 C25 C30 118.5(3) . . ?
C24 C25 C30 118.0(3) . . ?
C24 C25 C26 123.5(3) . . ?
N5 N4 C11 116.5(3) . . ?
H4 N4 C11 121.7(2) . . ?
H4 N4 N5 121.74(19) . . ?
C43 N13 Zn2 148.6(3) . . ?
H26 C26 C25 119.7(2) . . ?
C27 C26 C25 120.6(3) . . ?
C27 C26 H26 119.7(2) . . ?
C36 C37 C42 118.3(3) . . ?
C38 C37 C42 118.2(4) . . ?
C38 C37 C36 123.5(4) . . ?
H27 C27 C26 119.7(2) . . ?
C28 C27 C26 120.5(4) . . ?
C28 C27 H27 119.7(2) . . ?
S3 C45 N15 177.8(3) . . ?
C9 C8 H8 120.3(2) . . ?
C7 C8 H8 120.3(3) . . ?
C7 C8 C9 119.4(4) . . ?
C34 C35 H35 120.9(2) . . ?
C36 C35 H35 120.9(2) . . ?
C36 C35 C34 118.2(4) . . ?
C16 C15 H15 119.6(3) . . ?
C14 C15 H15 119.6(3) . . ?
C14 C15 C16 120.8(4) . . ?
H33 C33 N11 122.1(2) . . ?
C34 C33 N11 115.8(3) . . ?
C34 C33 H33 122.1(2) . . ?
H10a C10 N2 121.9(2) . . ?
C1 C10 N2 116.2(3) . . ?
C1 C10 H10a 121.89(19) . . ?
N14 C44 S2 179.1(3) . . ?
H41 C41 C42 119.9(2) . . ?
C40 C41 C42 120.1(4) . . ?
C40 C41 H41 119.9(3) . . ?
C25 C24 C23 120.2(3) . . ?
H24 C24 C23 119.9(2) . . ?
H24 C24 C25 119.9(2) . . ?
C20 C21 N6 119.0(4) . . ?
C16 C21 N6 121.1(4) . . ?
C16 C21 C20 119.9(4) . . ?
C8 C9 N1 119.4(3) . . ?
C4 C9 N1 121.3(3) . . ?
C4 C9 C8 119.3(3) . . ?
H28 C28 C27 119.6(2) . . ?
C29 C28 C27 120.8(4) . . ?
C29 C28 H28 119.6(2) . . ?
C35 C34 N12 123.4(3) . . ?
C33 C34 N12 115.9(3) . . ?
C33 C34 C35 120.7(3) . . ?
H7 C7 C8 119.4(3) . . ?
C6 C7 C8 121.3(4) . . ?
C6 C7 H7 119.4(3) . . ?
C28 C29 C30 119.8(3) . . ?
H29 C29 C30 120.1(2) . . ?
H29 C29 C28 120.1(2) . . ?
H40 C40 C41 119.8(3) . . ?
C39 C40 C41 120.3(4) . . ?
C39 C40 H40 119.8(3) . . ?
C10 C1 N1 117.2(3) . . ?
C2 C1 N1 122.7(4) . . ?
C2 C1 C10 120.1(3) . . ?
H39 C39 C40 119.6(3) . . ?
C38 C39 C40 120.8(4) . . ?
C38 C39 H39 119.6(2) . . ?
H2 C2 C1 120.6(2) . . ?
C3 C2 C1 118.9(4) . . ?
C3 C2 H2 120.6(2) . . ?
C35 C36 C37 120.4(3) . . ?
H36 C36 C37 119.8(2) . . ?
H36 C36 C35 119.8(2) . . ?
H20 C20 C21 120.2(2) . . ?
C19 C20 C21 119.6(4) . . ?
C19 C20 H20 120.2(3) . . ?
C3 C4 C9 117.7(4) . . ?
C5 C4 C9 118.6(4) . . ?
C5 C4 C3 123.7(4) . . ?
C4 C3 C2 120.3(4) . . ?
H3 C3 C2 119.9(2) . . ?
H3 C3 C4 119.9(2) . . ?
C39 C38 C37 120.7(4) . . ?
H38 C38 C37 119.6(2) . . ?
H38 C38 C39 119.6(2) . . ?
C14 C13 N6 123.5(4) . . ?
C12 C13 N6 116.6(3) . . ?
C12 C13 C14 119.9(4) . . ?
C21 C16 C15 118.2(4) . . ?
C17 C16 C15 123.4(5) . . ?
C17 C16 C21 118.4(5) . . ?
C13 C14 C15 118.2(5) . . ?
H14 C14 C15 120.9(3) . . ?
H14 C14 C13 120.9(3) . . ?
H6 C6 C7 119.9(3) . . ?
C5 C6 C7 120.3(4) . . ?
C5 C6 H6 119.9(3) . . ?
C6 C5 C4 121.2(4) . . ?
H5 C5 C4 119.4(3) . . ?
H5 C5 C6 119.4(3) . . ?
H17 C17 C16 119.3(3) . . ?
C18 C17 C16 121.4(5) . . ?
C18 C17 H17 119.3(3) . . ?
H18 C18 C17 120.2(3) . . ?
C19 C18 C17 119.6(5) . . ?
C19 C18 H18 120.2(3) . . ?
C13 C12 N5 116.3(4) . . ?
H12 C12 N5 121.8(2) . . ?
H12 C12 C13 121.8(2) . . ?
C18 C19 C20 120.9(5) . . ?
H19 C19 C20 119.5(3) . . ?
H19 C19 C18 119.5(3) . . ?
N13 C43 S1 178.9(4) . . ?
C50 N17 C49 116.0(9) . . ?
C51 N17 C49 120.6(9) . . ?
C51 N17 C50 123.4(8) . . ?
H49a C49 N17 109.5 . . ?
H49b C49 N17 109.5 . . ?
H49b C49 H49a 109.5 . . ?
H49c C49 N17 109.5 . . ?
H49c C49 H49a 109.5 . . ?
H49c C49 H49b 109.5 . . ?
H50a C50 N17 109.5 . . ?
H50b C50 N17 109.5 . . ?
H50b C50 H50a 109.5 . . ?
H50c C50 N17 109.5 . . ?
H50c C50 H50a 109.5 . . ?
H50c C50 H50b 109.5 . . ?
C46 N16 C47 117.2(5) . . ?
C48 N16 C47 122.3(5) . . ?
C48 N16 C46 120.2(5) . . ?
H47a C47 N16 109.5 . . ?
H47b C47 N16 109.5 . . ?
H47b C47 H47a 109.5 . . ?
H47c C47 N16 109.5 . . ?
H47c C47 H47a 109.5 . . ?
H47c C47 H47b 109.5 . . ?
H46a C46 N16 109.5 . . ?
H46b C46 N16 109.5 . . ?
H46b C46 H46a 109.5 . . ?
H46c C46 N16 109.5 . . ?
H46c C46 H46a 109.5 . . ?
H46c C46 H46b 109.5 . . ?
N16 C48 O3 126.0(5) . . ?
H48 C48 O3 117.0(3) . . ?
H48 C48 N16 117.0(3) . . ?
H5b O5 H5a 106.8 . . ?
H51 C51 N17 121.1(6) . . ?
O4 C51 N17 117.8(11) . . ?
O4 C51 H51 121.1(7) . . ?

loop_
_geom_bond_atom_site_label_1
_geom_bond_atom_site_label_2
_geom_bond_distance
_geom_bond_site_symmetry_2
_geom_bond_publ_flag
Zn1 O2 2.192(2) . ?
Zn1 N8 2.068(3) . ?
Zn1 N7 2.144(3) . ?
Zn1 N2 2.060(3) . ?
Zn1 O1 2.196(3) . ?
Zn1 N1 2.186(3) . ?
Zn3 N9 2.131(3) . ?
Zn3 N11 2.125(3) . ?
Zn3 N12 2.220(3) . ?
Zn3 N14 1.969(3) . ?
Zn3 N15 1.964(3) . ?
Zn2 Cl1 2.2669(11) . ?
Zn2 N3 2.157(3) . ?
Zn2 N5 2.112(3) . ?
Zn2 N6 2.244(3) . ?
Zn2 N13 1.971(4) . ?
S2 C44 1.620(4) . ?
S1 C43 1.621(5) . ?
O2 C32 1.243(4) . ?
N9 N8 1.364(4) . ?
N9 C32 1.357(4) . ?
N8 C31 1.279(4) . ?
C23 H23 0.9500 . ?
C23 C22 1.403(5) . ?
C23 C24 1.368(5) . ?
N11 N10 1.346(4) . ?
N11 C33 1.269(5) . ?
N7 C30 1.369(4) . ?
N7 C22 1.340(4) . ?
N2 N3 1.355(4) . ?
N2 C10 1.287(5) . ?
O1 C11 1.245(4) . ?
N12 C42 1.368(5) . ?
N12 C34 1.327(5) . ?
C32 N10 1.383(5) . ?
N1 C9 1.364(5) . ?
N1 C1 1.335(5) . ?
N3 C11 1.356(5) . ?
N10 H10 0.8800 . ?
C11 N4 1.368(5) . ?
C30 C25 1.419(5) . ?
C30 C29 1.412(5) . ?
N14 C44 1.163(5) . ?
N5 N4 1.364(5) . ?
N5 C12 1.267(5) . ?
C22 C31 1.478(5) . ?
N6 C21 1.366(5) . ?
N6 C13 1.331(6) . ?
C31 H31 0.9500 . ?
C42 C37 1.424(5) . ?
C42 C41 1.413(5) . ?
N15 C45 1.152(5) . ?
C25 C26 1.419(5) . ?
C25 C24 1.407(5) . ?
N4 H4 0.8800 . ?
N13 C43 1.157(6) . ?
C26 H26 0.9500 . ?
C26 C27 1.363(6) . ?
C37 C36 1.401(6) . ?
C37 C38 1.424(6) . ?
C27 H27 0.9500 . ?
C27 C28 1.403(6) . ?
C45 S3 1.622(4) . ?
C8 H8 0.9500 . ?
C8 C9 1.424(5) . ?
C8 C7 1.368(5) . ?
C35 H35 0.9500 . ?
C35 C34 1.411(5) . ?
C35 C36 1.365(6) . ?
C15 H15 0.9500 . ?
C15 C16 1.391(8) . ?
C15 C14 1.351(8) . ?
C33 H33 0.9500 . ?
C33 C34 1.474(5) . ?
C10 H10a 0.9500 . ?
C10 C1 1.462(5) . ?
C41 H41 0.9500 . ?
C41 C40 1.366(6) . ?
C24 H24 0.9500 . ?
C21 C20 1.408(6) . ?
C21 C16 1.430(6) . ?
C9 C4 1.422(5) . ?
C28 H28 0.9500 . ?
C28 C29 1.372(5) . ?
C7 H7 0.9500 . ?
C7 C6 1.407(6) . ?
C29 H29 0.9500 . ?
C40 H40 0.9500 . ?
C40 C39 1.419(6) . ?
C1 C2 1.407(5) . ?
C39 H39 0.9500 . ?
C39 C38 1.354(7) . ?
C2 H2 0.9500 . ?
C2 C3 1.360(6) . ?
C36 H36 0.9500 . ?
C20 H20 0.9500 . ?
C20 C19 1.363(6) . ?
C4 C3 1.412(6) . ?
C4 C5 1.416(6) . ?
C3 H3 0.9500 . ?
C38 H38 0.9500 . ?
C13 C14 1.417(6) . ?
C13 C12 1.457(6) . ?
C16 C17 1.405(7) . ?
C14 H14 0.9500 . ?
C6 H6 0.9500 . ?
C6 C5 1.349(7) . ?
C5 H5 0.9500 . ?
C17 H17 0.9500 . ?
C17 C18 1.356(9) . ?
C18 H18 0.9500 . ?
C18 C19 1.430(8) . ?
C12 H12 0.9500 . ?
C19 H19 0.9500 . ?
N17 C49 1.363(8) . ?
N17 C50 1.533(12) . ?
N17 C51 1.259(12) . ?
C49 H49a 0.9800 . ?
C49 H49b 0.9800 . ?
C49 H49c 0.9800 . ?
C50 H50a 0.9800 . ?
C50 H50b 0.9800 . ?
C50 H50c 0.9800 . ?
O3 C48 1.258(6) . ?
N16 C47 1.460(7) . ?
N16 C46 1.463(7) . ?
N16 C48 1.330(6) . ?
C47 H47a 0.9800 . ?
C47 H47b 0.9800 . ?
C47 H47c 0.9800 . ?
C46 H46a 0.9800 . ?
C46 H46b 0.9800 . ?
C46 H46c 0.9800 . ?
C48 H48 0.9500 . ?
O5 H5a 0.9672 . ?
O5 H5b 1.0450 . ?
C51 H51 0.9500 . ?
C51 O4 1.323(11) . ?

loop_
_geom_hbond_atom_site_label_D
_geom_hbond_atom_site_label_H
_geom_hbond_atom_site_label_A
_geom_hbond_distance_DH
_geom_hbond_distance_HA
_geom_hbond_distance_DA
_geom_hbond_angle_DHA
_geom_hbond_site_symmetry_A
N10 H10 O3 0.8800 1.892(4) 2.746(4) 163.19(16) .
N4 H4 O5 0.8800 1.860(5) 2.731(5) 169.82(16) .
O5 H5a O4 0.9672 1.989(9) 2.761(9) 135.2(3) .

loop_
_geom_torsion_atom_site_label_1
_geom_torsion_atom_site_label_2
_geom_torsion_atom_site_label_3
_geom_torsion_atom_site_label_4
_geom_torsion
_geom_torsion_site_symmetry_1
_geom_torsion_site_symmetry_2
_geom_torsion_site_symmetry_3
_geom_torsion_site_symmetry_4
_geom_torsion_publ_flag
Zn1 O2 C32 N9 1.9(3) . . . . ?
Zn1 O2 C32 N10 -177.2(2) . . . . ?
Zn1 N8 N9 Zn3 175.99(8) . . . . ?
Zn1 N8 N9 C32 -6.0(2) . . . . ?
Zn1 N8 C31 C22 4.5(2) . . . . ?
Zn1 N7 C30 C25 175.0(3) . . . . ?
Zn1 N7 C30 C29 -5.6(3) . . . . ?
Zn1 N7 C22 C23 -177.3(2) . . . . ?
Zn1 N7 C22 C31 2.4(2) . . . . ?
Zn1 N2 N3 Zn2 -177.40(9) . . . . ?
Zn1 N2 N3 C11 -6.1(3) . . . . ?
Zn1 N2 C10 C1 6.3(3) . . . . ?
Zn1 O1 C11 N3 -0.5(3) . . . . ?
Zn1 O1 C11 N4 179.6(2) . . . . ?
Zn1 N1 C9 C8 9.8(3) . . . . ?
Zn1 N1 C9 C4 -169.5(3) . . . . ?
Zn1 N1 C1 C10 -7.7(2) . . . . ?
Zn1 N1 C1 C2 172.6(3) . . . . ?
Zn3 N9 N8 C31 -0.1(3) . . . . ?
Zn3 N9 C32 O2 -179.2(2) . . . . ?
Zn3 N9 C32 N10 -0.1(2) . . . . ?
Zn3 N11 N10 C32 -2.9(3) . . . . ?
Zn3 N11 C33 C34 0.0(3) . . . . ?
Zn3 N12 C42 C37 179.9(3) . . . . ?
Zn3 N12 C42 C41 -1.8(3) . . . . ?
Zn3 N12 C34 C35 -179.4(2) . . . . ?
Zn3 N12 C34 C33 1.2(2) . . . . ?
Zn2 N3 N2 C10 7.7(4) . . . . ?
Zn2 N3 C11 O1 177.0(3) . . . . ?
Zn2 N3 C11 N4 -3.1(3) . . . . ?
Zn2 N5 N4 C11 1.6(3) . . . . ?
Zn2 N5 C12 C13 -1.5(4) . . . . ?
Zn2 N6 C21 C20 11.9(4) . . . . ?
Zn2 N6 C21 C16 -168.6(3) . . . . ?
Zn2 N6 C13 C14 172.9(3) . . . . ?
Zn2 N6 C13 C12 -6.1(3) . . . . ?
O2 C32 N9 N8 2.4(4) . . . . ?
O2 C32 N10 N11 -178.8(3) . . . . ?
N9 N8 C31 C22 -179.3(3) . . . . ?
N9 C32 N10 N11 2.0(3) . . . . ?
N8 C31 C22 C23 175.1(3) . . . . ?
N8 C31 C22 N7 -4.6(4) . . . . ?
C23 C22 N7 C30 0.3(4) . . . . ?
C23 C24 C25 C30 0.5(4) . . . . ?
C23 C24 C25 C26 179.9(4) . . . . ?
N11 C33 C34 N12 -0.8(4) . . . . ?
N11 C33 C34 C35 179.7(3) . . . . ?
N7 C30 C25 C26 -177.5(3) . . . . ?
N7 C30 C25 C24 1.9(4) . . . . ?
N7 C30 C29 C28 178.7(3) . . . . ?
N2 N3 C11 O1 4.3(4) . . . . ?
N2 N3 C11 N4 -175.8(3) . . . . ?
N2 C10 C1 N1 1.5(4) . . . . ?
N2 C10 C1 C2 -178.8(3) . . . . ?
O1 C11 N4 N5 -179.1(4) . . . . ?
N12 C42 C37 C36 -0.2(4) . . . . ?
N12 C42 C37 C38 178.5(3) . . . . ?
N12 C42 C41 C40 -177.2(3) . . . . ?
N12 C34 C35 C36 -0.5(4) . . . . ?
N1 C9 C8 C7 -178.8(3) . . . . ?
N1 C9 C4 C3 -2.4(4) . . . . ?
N1 C9 C4 C5 178.2(4) . . . . ?
N1 C1 C2 C3 -0.7(4) . . . . ?
N3 C11 N4 N5 1.0(4) . . . . ?
C11 N4 N5 C12 -179.4(4) . . . . ?
C30 C25 C26 C27 -2.0(4) . . . . ?
C30 C29 C28 C27 -0.4(4) . . . . ?
N5 C12 C13 N6 5.4(5) . . . . ?
N5 C12 C13 C14 -173.7(4) . . . . ?
N6 C21 C20 C19 -178.1(4) . . . . ?
N6 C21 C16 C15 -3.0(5) . . . . ?
N6 C21 C16 C17 176.8(4) . . . . ?
N6 C13 C14 C15 -2.9(6) . . . . ?
C42 C37 C36 C35 1.1(4) . . . . ?
C42 C37 C38 C39 -1.8(4) . . . . ?
C42 C41 C40 C39 -1.0(5) . . . . ?
C25 C26 C27 C28 -0.2(5) . . . . ?
C26 C27 C28 C29 1.5(5) . . . . ?
C37 C36 C35 C34 -0.8(4) . . . . ?
C37 C38 C39 C40 2.1(5) . . . . ?
C8 C9 C4 C3 178.3(4) . . . . ?
C8 C9 C4 C5 -1.1(4) . . . . ?
C8 C7 C6 C5 -0.3(5) . . . . ?
C15 C16 C21 C20 176.5(5) . . . . ?
C15 C16 C17 C18 -178.4(6) . . . . ?
C15 C14 C13 C12 176.0(5) . . . . ?
C10 C1 C2 C3 179.6(4) . . . . ?
C41 C40 C39 C38 -0.7(5) . . . . ?
C21 C20 C19 C18 0.7(5) . . . . ?
C21 C16 C17 C18 1.8(6) . . . . ?
C9 C4 C3 C2 1.7(5) . . . . ?
C9 C4 C5 C6 1.0(5) . . . . ?
C7 C6 C5 C4 -0.3(6) . . . . ?
C1 C2 C3 C4 -0.3(5) . . . . ?
C2 C3 C4 C5 -178.8(4) . . . . ?
C20 C19 C18 C17 -2.6(6) . . . . ?
C16 C17 C18 C19 1.3(7) . . . . ?
O3 C48 N16 C47 1.9(7) . . . . ?
O3 C48 N16 C46 176.0(5) . . . . ?

loop_
_restr_U_iso_atom_site_label
_restr_U_iso_weight_param
C50 0.0100
C51 0.0100
O4 0.0200
